data_4061174
_journal_name_full Organometallics
_journal_year 2004
_chemical_formula_sum 'C33 H27 Cl4 N O3 Ti'
_chemical_formula_weight 675.26
_space_group_IT_number 2
_symmetry_cell_setting triclinic
_symmetry_space_group_name_Hall '-P 1'
_symmetry_space_group_name_H-M 'P -1'
_cell_angle_alpha 100.792(4)
_cell_angle_beta 101.949(4)
_cell_angle_gamma 95.608(2)
_cell_formula_units_Z 4
_cell_length_a 10.8560(7)
_cell_length_b 15.1430(10)
_cell_length_c 19.3790(8)
_cell_measurement_temperature 110(2)
_cell_volume 3030.6(3)
_diffrn_ambient_temperature 110(2)
_exptl_crystal_density_diffrn 1.480
_cod_database_code 4061174

loop_
_symmetry_equiv_pos_as_xyz
'x, y, z'
'-x, -y, -z'

loop_
_atom_site_label
_atom_site_type_symbol
_atom_site_fract_x
_atom_site_fract_y
_atom_site_fract_z
_atom_site_U_iso_or_equiv
_atom_site_adp_type
_atom_site_occupancy
_atom_site_symmetry_multiplicity
_atom_site_calc_flag
_atom_site_refinement_flags
_atom_site_disorder_assembly
_atom_site_disorder_group
Ti1 Ti 0.08536(11) 0.01091(8) 0.71925(6) 0.0271(3) Uani 1 1 d . . .
O2 O 0.1083(4) -0.0425(3) 0.7999(2) 0.0332(11) Uani 1 1 d . . .
O3 O 0.0919(4) 0.0899(3) 0.6562(2) 0.0318(10) Uani 1 1 d . . .
N4 N 0.2608(5) 0.1074(4) 0.7860(3) 0.0255(11) Uani 1 1 d . . .
C5 C -0.0999(6) 0.0387(5) 0.7282(4) 0.0321(15) Uani 1 1 d . . .
H5A H -0.1172 0.0362 0.7760 0.039 Uiso 1 1 calc R . .
H5B H -0.1207 0.0961 0.7142 0.039 Uiso 1 1 calc R . .
C6 C 0.1049(6) -0.1080(4) 0.6455(4) 0.0313(15) Uani 1 1 d . . .
H6A H 0.0871 -0.1633 0.6643 0.038 Uiso 1 1 calc R . .
H6B H 0.0464 -0.1140 0.5978 0.038 Uiso 1 1 calc R . .
C7 C 0.2383(6) -0.0935(4) 0.6404(3) 0.0282(14) Uani 1 1 d . . .
C8 C 0.2728(6) -0.0497(5) 0.5885(3) 0.0311(15) Uani 1 1 d . . .
H8 H 0.2083 -0.0325 0.5545 0.037 Uiso 1 1 calc R . .
C9 C 0.4001(7) -0.0304(5) 0.5854(4) 0.0369(17) Uani 1 1 d . . .
H9 H 0.4210 -0.0012 0.5491 0.044 Uiso 1 1 calc R . .
C10 C 0.4946(7) -0.0537(5) 0.6347(4) 0.0430(19) Uani 1 1 d . . .
H10 H 0.5811 -0.0389 0.6336 0.052 Uiso 1 1 calc R . .
C11 C 0.4641(7) -0.0990(5) 0.6862(4) 0.0430(18) Uani 1 1 d . . .
H11 H 0.5295 -0.1161 0.7197 0.052 Uiso 1 1 calc R . .
C12 C 0.3366(7) -0.1195(5) 0.6887(4) 0.0317(15) Uani 1 1 d . . .
H12 H 0.3164 -0.1515 0.7235 0.038 Uiso 1 1 calc R . .
C13 C -0.1576(6) -0.0420(5) 0.6726(4) 0.0302(15) Uani 1 1 d . . .
C14 C -0.1839(6) -0.0380(5) 0.5998(4) 0.0348(16) Uani 1 1 d . . .
H14 H -0.1705 0.0187 0.5861 0.042 Uiso 1 1 calc R . .
C15 C -0.2304(7) -0.1179(5) 0.5465(4) 0.0395(17) Uani 1 1 d . . .
H15 H -0.2472 -0.1149 0.4970 0.047 Uiso 1 1 calc R . .
C16 C -0.2521(7) -0.2008(5) 0.5654(4) 0.0415(18) Uani 1 1 d . . .
H16 H -0.2813 -0.2547 0.5292 0.050 Uiso 1 1 calc R . .
C17 C -0.2304(7) -0.2045(5) 0.6388(4) 0.0375(17) Uani 1 1 d . . .
H17 H -0.2493 -0.2606 0.6522 0.045 Uiso 1 1 calc R . .
C18 C -0.1811(6) -0.1262(5) 0.6919(4) 0.0322(15) Uani 1 1 d . . .
H18 H -0.1634 -0.1296 0.7413 0.039 Uiso 1 1 calc R . .
C19 C 0.1645(6) -0.0212(4) 0.8705(3) 0.0283(14) Uani 1 1 d . . .
C20 C 0.1078(7) -0.0543(5) 0.9205(4) 0.0342(16) Uani 1 1 d . . .
C21 C 0.1694(7) -0.0361(5) 0.9943(4) 0.0328(15) Uani 1 1 d . . .
H21 H 0.1305 -0.0589 1.0283 0.039 Uiso 1 1 calc R . .
C22 C 0.2882(7) 0.0161(4) 1.0157(3) 0.0297(14) Uani 1 1 d . . .
C23 C 0.3446(6) 0.0520(4) 0.9667(3) 0.0291(14) Uani 1 1 d . . .
H23 H 0.4252 0.0890 0.9829 0.035 Uiso 1 1 calc R . .
C24 C 0.2828(6) 0.0337(4) 0.8943(4) 0.0297(14) Uani 1 1 d . . .
C25 C 0.3464(6) 0.0660(4) 0.8396(3) 0.0259(13) Uani 1 1 d . . .
H25A H 0.3778 0.0140 0.8127 0.031 Uiso 1 1 calc R . .
H25B H 0.4211 0.1117 0.8655 0.031 Uiso 1 1 calc R . .
C26 C 0.2079(6) 0.1851(4) 0.8255(3) 0.0281(14) Uani 1 1 d . . .
H26A H 0.1600 0.2150 0.7893 0.034 Uiso 1 1 calc R . .
H26B H 0.1464 0.1597 0.8504 0.034 Uiso 1 1 calc R . .
C27 C 0.3023(6) 0.2555(5) 0.8794(4) 0.0314(15) Uani 1 1 d . . .
C28 C 0.3797(7) 0.3172(5) 0.8622(3) 0.0386(18) Uani 1 1 d . . .
H28 H 0.3847 0.3236 0.8150 0.046 Uiso 1 1 calc R . .
C29 C 0.4532(8) 0.3711(6) 0.9281(5) 0.055(2) Uani 1 1 d . . .
H29 H 0.5184 0.4200 0.9330 0.066 Uiso 1 1 calc R . .
C30 C 0.4173(8) 0.3431(6) 0.9803(4) 0.050(2) Uani 1 1 d . . .
H30 H 0.4487 0.3693 1.0302 0.060 Uiso 1 1 calc R . .
O31 O 0.3239(7) 0.2674(5) 0.9510(4) 0.0728(19) Uani 1 1 d . . .
C32 C 0.3442(6) 0.1402(4) 0.7397(3) 0.0261(13) Uani 1 1 d . . .
H32A H 0.3700 0.0868 0.7110 0.031 Uiso 1 1 calc R . .
H32B H 0.4224 0.1775 0.7717 0.031 Uiso 1 1 calc R . .
C33 C 0.2812(6) 0.1957(4) 0.6888(3) 0.0256(13) Uani 1 1 d . . .
C34 C 0.3491(7) 0.2738(5) 0.6803(4) 0.0321(15) Uani 1 1 d . . .
H34 H 0.4356 0.2915 0.7053 0.039 Uiso 1 1 calc R . .
C35 C 0.2900(7) 0.3262(5) 0.6352(3) 0.0341(16) Uani 1 1 d . . .
C36 C 0.1626(7) 0.3020(5) 0.5998(4) 0.0362(16) Uani 1 1 d . . .
H36 H 0.1215 0.3395 0.5708 0.043 Uiso 1 1 calc R . .
C37 C 0.0966(6) 0.2234(5) 0.6073(3) 0.0300(15) Uani 1 1 d . . .
C38 C 0.1554(6) 0.1672(4) 0.6500(3) 0.0268(14) Uani 1 1 d . . .
Cl39 Cl -0.03832(17) -0.12230(13) 0.89191(9) 0.0396(4) Uani 1 1 d . . .
Cl40 Cl 0.36604(18) 0.03816(12) 1.10645(9) 0.0389(4) Uani 1 1 d . . .
Cl41 Cl -0.06162(17) 0.19284(13) 0.56226(9) 0.0404(4) Uani 1 1 d . . .
Cl42 Cl 0.37373(18) 0.42377(13) 0.62289(10) 0.0464(5) Uani 1 1 d . . .
Ti43 Ti 0.16042(12) 0.58397(8) 0.22501(6) 0.0281(3) Uani 1 1 d . . .
O44 O 0.0224(4) 0.5084(3) 0.1610(2) 0.0309(10) Uani 1 1 d . . .
O45 O 0.2878(5) 0.6420(3) 0.3058(2) 0.0320(10) Uani 1 1 d . . .
C46 C 0.0534(8) 0.6942(5) 0.2349(4) 0.0409(18) Uani 1 1 d . . .
H46A H -0.0398 0.6752 0.2211 0.049 Uiso 1 1 calc R . .
H46B H 0.0791 0.7364 0.2826 0.049 Uiso 1 1 calc R . .
C47 C 0.2832(7) 0.5685(5) 0.1515(3) 0.0320(15) Uani 1 1 d . . .
H47A H 0.2391 0.5745 0.1029 0.038 Uiso 1 1 calc R . .
H47B H 0.3607 0.6140 0.1690 0.038 Uiso 1 1 calc R . .
C48 C 0.1048(7) 0.7271(5) 0.1784(4) 0.0329(15) Uani 1 1 d . . .
C49 C 0.2267(7) 0.7787(5) 0.1959(4) 0.0363(16) Uani 1 1 d . . .
H49 H 0.2726 0.7961 0.2448 0.044 Uiso 1 1 calc R . .
C50 C 0.2815(7) 0.8047(5) 0.1412(4) 0.0347(16) Uani 1 1 d . . .
H50 H 0.3620 0.8417 0.1536 0.042 Uiso 1 1 calc R . .
C51 C 0.2178(8) 0.7763(5) 0.0708(4) 0.0409(18) Uani 1 1 d . . .
H51 H 0.2560 0.7918 0.0340 0.049 Uiso 1 1 calc R . .
C52 C 0.0983(8) 0.7253(5) 0.0522(4) 0.0426(18) Uani 1 1 d . . .
H52 H 0.0546 0.7069 0.0029 0.051 Uiso 1 1 calc R . .
C53 C 0.0413(7) 0.7005(5) 0.1059(4) 0.0353(16) Uani 1 1 d . . .
H53 H -0.0407 0.6655 0.0928 0.042 Uiso 1 1 calc R . .
C54 C 0.3145(7) 0.4762(5) 0.1506(3) 0.0326(15) Uani 1 1 d . . .
C55 C 0.2307(9) 0.4007(5) 0.1075(5) 0.054(2) Uani 1 1 d . . .
H55 H 0.1560 0.4099 0.0758 0.064 Uiso 1 1 calc R . .
C56 C 0.2531(15) 0.3153(7) 0.1097(9) 0.099(5) Uani 1 1 d . . .
H56 H 0.1936 0.2658 0.0797 0.119 Uiso 1 1 calc R . .
C57 C 0.3573(19) 0.2981(7) 0.1531(8) 0.103(6) Uani 1 1 d . . .
H57 H 0.3702 0.2371 0.1540 0.124 Uiso 1 1 calc R . .
C58 C 0.4486(13) 0.3708(9) 0.1978(6) 0.087(4) Uani 1 1 d . . .
H58 H 0.5233 0.3592 0.2280 0.104 Uiso 1 1 calc R . .
C59 C 0.4256(9) 0.4606(7) 0.1961(4) 0.053(2) Uani 1 1 d . . .
H59 H 0.4850 0.5104 0.2257 0.063 Uiso 1 1 calc R . .
C60 C -0.0624(6) 0.4349(4) 0.1530(3) 0.0267(14) Uani 1 1 d . . .
C61 C -0.1777(7) 0.4194(5) 0.1019(3) 0.0331(15) Uani 1 1 d . . .
C62 C -0.2680(7) 0.3448(5) 0.0939(4) 0.0393(17) Uani 1 1 d . . .
H62 H -0.3470 0.3364 0.0597 0.047 Uiso 1 1 calc R . .
C63 C -0.2402(7) 0.2822(4) 0.1374(4) 0.0312(15) Uani 1 1 d . . .
C64 C -0.1279(7) 0.2955(4) 0.1904(3) 0.0312(15) Uani 1 1 d . . .
H64 H -0.1124 0.2541 0.2214 0.037 Uiso 1 1 calc R . .
C65 C -0.0379(6) 0.3720(4) 0.1968(3) 0.0276(14) Uani 1 1 d . . .
C66 C 0.0885(7) 0.3861(4) 0.2503(3) 0.0300(15) Uani 1 1 d . . .
H66A H 0.0833 0.3446 0.2838 0.036 Uiso 1 1 calc R . .
H66B H 0.1538 0.3682 0.2236 0.036 Uiso 1 1 calc R . .
C67 C 0.2560(6) 0.4756(4) 0.3465(3) 0.0300(15) Uani 1 1 d . . .
H67A H 0.2402 0.4270 0.3727 0.036 Uiso 1 1 calc R . .
H67B H 0.3197 0.4582 0.3185 0.036 Uiso 1 1 calc R . .
C68 C 0.0349(6) 0.5161(5) 0.3331(3) 0.0300(15) Uani 1 1 d . . .
H68A H 0.0740 0.5742 0.3669 0.036 Uiso 1 1 calc R . .
H68B H -0.0362 0.5292 0.2972 0.036 Uiso 1 1 calc R . .
C69 C 0.3107(6) 0.5625(4) 0.4007(3) 0.0259(13) Uani 1 1 d . . .
C70 C 0.3554(6) 0.5620(5) 0.4736(4) 0.0312(15) Uani 1 1 d . . .
H70 H 0.3464 0.5071 0.4903 0.037 Uiso 1 1 calc R . .
C71 C 0.4124(6) 0.6416(5) 0.5207(3) 0.0305(15) Uani 1 1 d . . .
C72 C 0.4243(6) 0.7240(5) 0.4997(3) 0.0317(15) Uani 1 1 d . . .
H72 H 0.4611 0.7786 0.5338 0.038 Uiso 1 1 calc R . .
C73 C 0.3801(6) 0.7240(4) 0.4265(3) 0.0292(14) Uani 1 1 d . . .
C74 C 0.3259(6) 0.6434(4) 0.3761(4) 0.0302(14) Uani 1 1 d . . .
Cl75 Cl 0.39508(19) 0.82486(11) 0.39773(9) 0.0396(4) Uani 1 1 d . . .
Cl76 Cl 0.47324(17) 0.64062(12) 0.61175(9) 0.0356(4) Uani 1 1 d . . .
Cl77 Cl -0.35222(18) 0.18765(12) 0.12614(10) 0.0411(4) Uani 1 1 d . . .
Cl78 Cl -0.2107(2) 0.49679(14) 0.04785(11) 0.0519(5) Uani 1 1 d . . .
C79 C -0.0181(7) 0.4549(5) 0.3742(4) 0.0357(16) Uani 1 1 d . . .
N80 N 0.1327(5) 0.4809(4) 0.2942(3) 0.0275(12) Uani 1 1 d . . .
C81 C -0.1474(8) 0.3457(5) 0.3984(4) 0.0416(18) Uani 1 1 d . . .
C82 C -0.0701(14) 0.3903(10) 0.4626(8) 0.037(3) Uani 0.50 1 d P A 1
C83 C 0.0153(13) 0.4638(10) 0.4516(7) 0.008(3) Uani 0.33 1 d P A 1
C82' C -0.0241(15) 0.3365(10) 0.4272(7) 0.035(3) Uani 0.50 1 d P A 2
C83' C 0.0564(9) 0.4017(7) 0.4098(5) 0.032(2) Uani 0.70 1 d P A 2
O84 O -0.1284(7) 0.4004(5) 0.3507(3) 0.074(2) Uani 1 1 d . A .

loop_
_atom_site_aniso_label
_atom_site_aniso_U_11
_atom_site_aniso_U_22
_atom_site_aniso_U_33
_atom_site_aniso_U_23
_atom_site_aniso_U_13
_atom_site_aniso_U_12
Ti1 0.0268(6) 0.0251(6) 0.0281(6) 0.0054(5) 0.0058(5) -0.0013(5)
O2 0.032(3) 0.032(3) 0.033(3) 0.009(2) 0.007(2) -0.005(2)
O3 0.029(3) 0.031(3) 0.034(2) 0.0072(19) 0.0069(19) -0.004(2)
N4 0.028(3) 0.025(3) 0.026(3) 0.009(2) 0.007(2) 0.005(2)
C5 0.030(4) 0.030(4) 0.038(4) 0.007(3) 0.014(3) 0.002(3)
C6 0.032(4) 0.025(3) 0.035(4) 0.002(3) 0.011(3) 0.000(3)
C7 0.027(3) 0.022(3) 0.032(3) -0.003(3) 0.008(3) -0.001(3)
C8 0.030(4) 0.029(4) 0.030(3) 0.001(3) 0.004(3) 0.001(3)
C9 0.037(4) 0.033(4) 0.035(4) -0.005(3) 0.012(3) -0.010(3)
C10 0.029(4) 0.046(5) 0.047(4) -0.007(3) 0.014(3) -0.004(3)
C11 0.032(4) 0.044(5) 0.047(4) 0.002(3) 0.001(3) 0.008(3)
C12 0.035(4) 0.027(4) 0.032(4) 0.005(3) 0.007(3) 0.006(3)
C13 0.019(3) 0.031(4) 0.038(4) 0.003(3) 0.006(3) 0.001(3)
C14 0.021(3) 0.056(5) 0.031(4) 0.016(3) 0.008(3) 0.006(3)
C15 0.026(4) 0.042(4) 0.046(4) 0.003(3) 0.007(3) 0.000(3)
C16 0.030(4) 0.033(4) 0.054(5) -0.001(3) 0.002(3) 0.000(3)
C17 0.037(4) 0.031(4) 0.050(4) 0.014(3) 0.015(3) 0.010(3)
C18 0.024(4) 0.034(4) 0.039(4) 0.012(3) 0.005(3) 0.001(3)
C19 0.030(4) 0.023(3) 0.028(3) 0.003(3) 0.004(3) 0.000(3)
C20 0.036(4) 0.031(4) 0.036(4) 0.010(3) 0.009(3) 0.000(3)
C21 0.036(4) 0.032(4) 0.035(4) 0.014(3) 0.013(3) 0.002(3)
C22 0.035(4) 0.024(3) 0.030(3) 0.007(3) 0.006(3) 0.005(3)
C23 0.031(4) 0.027(3) 0.030(3) 0.011(3) 0.006(3) -0.003(3)
C24 0.027(4) 0.026(3) 0.039(4) 0.013(3) 0.008(3) 0.003(3)
C25 0.028(3) 0.024(3) 0.025(3) 0.005(2) 0.004(3) 0.004(3)
C26 0.029(4) 0.026(3) 0.027(3) 0.003(3) 0.005(3) 0.001(3)
C27 0.024(3) 0.030(4) 0.033(4) -0.010(3) 0.007(3) 0.001(3)
C28 0.039(4) 0.053(5) 0.020(3) -0.003(3) 0.019(3) -0.021(3)
C29 0.036(5) 0.055(5) 0.060(5) -0.004(4) 0.010(4) -0.023(4)
C30 0.036(4) 0.063(6) 0.039(4) -0.007(4) 0.000(3) 0.003(4)
O31 0.078(5) 0.072(5) 0.064(4) 0.024(3) 0.000(4) 0.006(4)
C32 0.023(3) 0.028(3) 0.027(3) 0.008(3) 0.005(3) 0.001(3)
C33 0.031(4) 0.022(3) 0.024(3) 0.006(2) 0.006(3) 0.003(3)
C34 0.025(4) 0.037(4) 0.037(4) 0.011(3) 0.008(3) 0.005(3)
C35 0.040(4) 0.035(4) 0.026(3) 0.010(3) 0.005(3) -0.003(3)
C36 0.036(4) 0.041(4) 0.028(4) 0.012(3) -0.002(3) 0.001(3)
C37 0.024(3) 0.043(4) 0.020(3) 0.005(3) 0.001(2) 0.002(3)
C38 0.026(3) 0.029(3) 0.025(3) 0.005(3) 0.009(3) -0.006(3)
Cl39 0.0336(10) 0.0450(11) 0.0389(10) 0.0103(8) 0.0108(7) -0.0081(8)
Cl40 0.0427(10) 0.0421(10) 0.0302(9) 0.0133(7) 0.0027(7) -0.0006(8)
Cl41 0.0307(9) 0.0489(11) 0.0373(9) 0.0185(8) -0.0037(7) -0.0080(8)
Cl42 0.0411(11) 0.0445(11) 0.0510(11) 0.0270(9) -0.0019(8) -0.0122(8)
Ti43 0.0320(7) 0.0274(6) 0.0279(6) 0.0115(5) 0.0091(5) 0.0039(5)
O44 0.025(2) 0.037(3) 0.034(2) 0.012(2) 0.0079(19) 0.002(2)
O45 0.040(3) 0.029(3) 0.028(2) 0.0102(19) 0.009(2) 0.000(2)
C46 0.047(5) 0.040(4) 0.046(4) 0.022(3) 0.018(4) 0.014(4)
C47 0.033(4) 0.035(4) 0.030(3) 0.008(3) 0.013(3) 0.002(3)
C48 0.035(4) 0.029(4) 0.039(4) 0.014(3) 0.010(3) 0.009(3)
C49 0.037(4) 0.035(4) 0.039(4) 0.010(3) 0.009(3) 0.007(3)
C50 0.027(4) 0.027(4) 0.050(4) 0.003(3) 0.013(3) 0.003(3)
C51 0.049(5) 0.041(4) 0.042(4) 0.022(3) 0.016(4) 0.015(4)
C52 0.051(5) 0.042(4) 0.038(4) 0.017(3) 0.008(3) 0.009(4)
C53 0.031(4) 0.033(4) 0.040(4) 0.015(3) -0.004(3) 0.010(3)
C54 0.038(4) 0.034(4) 0.031(4) 0.006(3) 0.020(3) 0.005(3)
C55 0.058(6) 0.037(5) 0.064(5) -0.011(4) 0.039(4) -0.014(4)
C56 0.141(13) 0.031(6) 0.158(13) 0.011(7) 0.117(12) 0.012(7)
C57 0.209(18) 0.032(6) 0.125(11) 0.037(7) 0.131(12) 0.046(9)
C58 0.129(11) 0.104(10) 0.084(7) 0.066(7) 0.074(8) 0.091(9)
C59 0.064(6) 0.074(6) 0.034(4) 0.020(4) 0.024(4) 0.034(5)
C60 0.025(3) 0.029(3) 0.027(3) 0.003(3) 0.010(3) 0.003(3)
C61 0.038(4) 0.032(4) 0.029(3) 0.013(3) 0.002(3) 0.004(3)
C62 0.032(4) 0.054(5) 0.031(4) 0.014(3) -0.001(3) 0.006(3)
C63 0.035(4) 0.027(4) 0.033(4) 0.007(3) 0.012(3) 0.001(3)
C64 0.043(4) 0.014(3) 0.034(4) 0.004(3) 0.005(3) 0.006(3)
C65 0.027(3) 0.028(3) 0.027(3) 0.003(3) 0.007(3) 0.006(3)
C66 0.037(4) 0.027(3) 0.028(3) 0.010(3) 0.007(3) 0.004(3)
C67 0.032(4) 0.028(4) 0.030(3) 0.010(3) 0.003(3) 0.006(3)
C68 0.031(4) 0.032(4) 0.030(3) 0.015(3) 0.007(3) 0.004(3)
C69 0.024(3) 0.025(3) 0.031(3) 0.011(3) 0.007(3) 0.001(3)
C70 0.027(4) 0.028(4) 0.037(4) 0.004(3) 0.008(3) 0.000(3)
C71 0.025(4) 0.034(4) 0.032(4) 0.012(3) 0.005(3) -0.002(3)
C72 0.030(4) 0.030(4) 0.031(4) 0.006(3) 0.000(3) -0.002(3)
C73 0.030(4) 0.028(3) 0.034(4) 0.015(3) 0.012(3) 0.002(3)
C74 0.029(4) 0.025(3) 0.038(4) 0.009(3) 0.009(3) 0.001(3)
Cl75 0.0533(12) 0.0249(9) 0.0384(9) 0.0103(7) 0.0067(8) -0.0041(8)
Cl76 0.0374(10) 0.0354(9) 0.0300(8) 0.0089(7) 0.0003(7) -0.0019(7)
Cl77 0.0415(11) 0.0305(9) 0.0454(10) 0.0080(7) 0.0011(8) -0.0038(8)
Cl78 0.0531(13) 0.0478(12) 0.0492(11) 0.0271(9) -0.0113(9) -0.0035(9)
C79 0.038(4) 0.032(4) 0.044(4) 0.018(3) 0.016(3) 0.003(3)
N80 0.032(3) 0.024(3) 0.025(3) 0.007(2) 0.003(2) 0.003(2)
C81 0.057(5) 0.039(4) 0.035(4) 0.006(3) 0.029(4) 0.001(4)
C82 0.037(8) 0.045(9) 0.041(8) 0.021(7) 0.023(7) 0.014(7)
C83 0.003(7) 0.021(8) 0.003(6) 0.004(5) 0.005(5) 0.003(6)
C82' 0.051(10) 0.032(8) 0.023(7) 0.007(6) 0.010(6) 0.000(7)
C83' 0.026(5) 0.040(6) 0.027(5) 0.013(4) -0.001(4) 0.001(4)
O84 0.081(5) 0.070(5) 0.054(4) 0.018(3) -0.005(3) -0.031(4)

loop_
_geom_bond_atom_site_label_1
_geom_bond_atom_site_label_2
_geom_bond_distance
_geom_bond_site_symmetry_2
_geom_bond_publ_flag
Ti1 O3 1.869(5) . ?
Ti1 O2 1.874(5) . ?
Ti1 C5 2.130(7) . ?
Ti1 C6 2.137(6) . ?
Ti1 N4 2.272(5) . ?
Ti1 C13 2.597(6) . ?
O2 C19 1.340(8) . ?
O3 C38 1.338(7) . ?
N4 C26 1.509(8) . ?
N4 C32 1.512(8) . ?
N4 C25 1.514(8) . ?
C5 C13 1.458(9) . ?
C5 H5A 0.9900 . ?
C5 H5B 0.9900 . ?
C6 C7 1.470(9) . ?
C6 H6A 0.9900 . ?
C6 H6B 0.9900 . ?
C7 C8 1.397(9) . ?
C7 C12 1.406(9) . ?
C8 C9 1.401(10) . ?
C8 H8 0.9500 . ?
C9 C10 1.372(11) . ?
C9 H9 0.9500 . ?
C10 C11 1.387(11) . ?
C10 H10 0.9500 . ?
C11 C12 1.400(10) . ?
C11 H11 0.9500 . ?
C12 H12 0.9500 . ?
C13 C14 1.395(9) . ?
C13 C18 1.409(9) . ?
C14 C15 1.408(10) . ?
C14 H14 0.9500 . ?
C15 C16 1.385(11) . ?
C15 H15 0.9500 . ?
C16 C17 1.404(11) . ?
C16 H16 0.9500 . ?
C17 C18 1.394(10) . ?
C17 H17 0.9500 . ?
C18 H18 0.9500 . ?
C19 C20 1.393(9) . ?
C19 C24 1.399(9) . ?
C20 C21 1.410(9) . ?
C20 Cl39 1.728(7) . ?
C21 C22 1.384(10) . ?
C21 H21 0.9500 . ?
C22 C23 1.394(9) . ?
C22 Cl40 1.739(6) . ?
C23 C24 1.387(9) . ?
C23 H23 0.9500 . ?
C24 C25 1.508(9) . ?
C25 H25A 0.9900 . ?
C25 H25B 0.9900 . ?
C26 C27 1.485(9) . ?
C26 H26A 0.9900 . ?
C26 H26B 0.9900 . ?
C27 C28 1.330(10) . ?
C27 O31 1.334(9) . ?
C28 C29 1.413(10) . ?
C28 H28 0.9500 . ?
C29 C30 1.283(12) . ?
C29 H29 0.9500 . ?
C30 O31 1.398(11) . ?
C30 H30 0.9500 . ?
C32 C33 1.514(8) . ?
C32 H32A 0.9900 . ?
C32 H32B 0.9900 . ?
C33 C34 1.387(9) . ?
C33 C38 1.398(9) . ?
C34 C35 1.390(9) . ?
C34 H34 0.9500 . ?
C35 C36 1.389(10) . ?
C35 Cl42 1.740(7) . ?
C36 C37 1.376(10) . ?
C36 H36 0.9500 . ?
C37 C38 1.403(9) . ?
C37 Cl41 1.732(7) . ?
Ti43 O44 1.860(5) . ?
Ti43 O45 1.867(5) . ?
Ti43 C46 2.127(7) . ?
Ti43 C47 2.140(6) . ?
Ti43 N80 2.276(5) . ?
Ti43 C48 2.577(7) . ?
O44 C60 1.336(8) . ?
O45 C74 1.336(8) . ?
C46 C48 1.469(10) . ?
C46 H46A 0.9900 . ?
C46 H46B 0.9900 . ?
C47 C54 1.467(10) . ?
C47 H47A 0.9900 . ?
C47 H47B 0.9900 . ?
C48 C53 1.394(10) . ?
C48 C49 1.411(10) . ?
C49 C50 1.414(10) . ?
C49 H49 0.9500 . ?
C50 C51 1.362(10) . ?
C50 H50 0.9500 . ?
C51 C52 1.385(11) . ?
C51 H51 0.9500 . ?
C52 C53 1.405(10) . ?
C52 H52 0.9500 . ?
C53 H53 0.9500 . ?
C54 C55 1.399(10) . ?
C54 C59 1.409(11) . ?
C55 C56 1.346(15) . ?
C55 H55 0.9500 . ?
C56 C57 1.34(2) . ?
C56 H56 0.9500 . ?
C57 C58 1.420(19) . ?
C57 H57 0.9500 . ?
C58 C59 1.411(13) . ?
C58 H58 0.9500 . ?
C59 H59 0.9500 . ?
C60 C61 1.394(9) . ?
C60 C65 1.399(9) . ?
C61 C62 1.385(10) . ?
C61 Cl78 1.728(7) . ?
C62 C63 1.395(10) . ?
C62 H62 0.9500 . ?
C63 C64 1.391(10) . ?
C63 Cl77 1.735(7) . ?
C64 C65 1.409(9) . ?
C64 H64 0.9500 . ?
C65 C66 1.508(9) . ?
C66 N80 1.502(8) . ?
C66 H66A 0.9900 . ?
C66 H66B 0.9900 . ?
C67 C69 1.503(9) . ?
C67 N80 1.522(8) . ?
C67 H67A 0.9900 . ?
C67 H67B 0.9900 . ?
C68 C79 1.478(9) . ?
C68 N80 1.507(9) . ?
C68 H68A 0.9900 . ?
C68 H68B 0.9900 . ?
C69 C70 1.397(9) . ?
C69 C74 1.402(9) . ?
C70 C71 1.371(9) . ?
C70 H70 0.9500 . ?
C71 C72 1.385(9) . ?
C71 Cl76 1.754(6) . ?
C72 C73 1.400(9) . ?
C72 H72 0.9500 . ?
C73 C74 1.401(9) . ?
C73 Cl75 1.726(6) . ?
C79 O84 1.328(9) . ?
C79 C83 1.444(15) . ?
C79 C83' 1.373(12) . ?
C81 C82' 1.371(17) . ?
C81 O84 1.383(9) . ?
C81 C82 1.361(17) . ?
C82 C83 1.45(2) . ?
C82' C83' 1.388(17) . ?
